data_2212598
loop_
_publ_author_name
'Chun-Yang Pan'
'Guo-Ming Wang'
'Shou-Tian Zheng'
'Guo-Yu Yang'

_publ_section_title
;
 Cyclohexane-1,4-diammonium tetrahydroxotetraborate 2.5-hydrate
;
_journal_coeditor_code HK2187
_journal_issue 3
_journal_name_full 'Acta Crystallographica Section E'
_journal_page_first o1207
_journal_page_last o1209
_journal_paper_doi 10.1107/S1600536807005478
_journal_volume 63
_journal_year 2007
_chemical_formula_iupac 'C6 H16 N2 2+, B4 H4 O9 2-, 2.5H2 O'
_chemical_formula_moiety '(C6 H16 N2 2+), (B4 H4 O9 2-), 2.5(H2 O)'
_chemical_formula_sum 'C6 H25 B4 N4 O11.5'
_chemical_formula_weight 352.52
_chemical_name_systematic
;
Cyclohexane-1,4-diammonium tetrahydroxotetraborate 2.5-hydrate
;
_space_group_IT_number 2
_symmetry_cell_setting triclinic
_symmetry_space_group_name_Hall '-P 1'
_symmetry_space_group_name_H-M 'P -1'
_atom_sites_solution_hydrogens geom
_atom_sites_solution_primary direct
_atom_sites_solution_secondary difmap
_audit_creation_method SHELXL-97
_cell_angle_alpha 110.517(3)
_cell_angle_beta 108.380(2)
_cell_angle_gamma 96.470(5)
_cell_formula_units_Z 2
_cell_length_a 8.3581(4)
_cell_length_b 9.9625(5)
_cell_length_c 10.8064(2)
_cell_measurement_reflns_used 3179
_cell_measurement_temperature 294(2)
_cell_measurement_theta_max 26.50
_cell_measurement_theta_min 2.41
_cell_volume 774.13(6)
_computing_cell_refinement 'SAINT (Bruker, 1999)'
_computing_data_collection 'SMART (Bruker, 1999)'
_computing_data_reduction SAINT
_computing_molecular_graphics 'SHELXTL (Bruker, 1999)'
_computing_publication_material SHELXTL
_computing_structure_refinement 'SHELXL97 (Sheldrick, 1997)'
_computing_structure_solution 'SHELXS97 (Sheldrick, 1997)'
_diffrn_ambient_temperature 294(2)
_diffrn_measured_fraction_theta_full 0.988
_diffrn_measured_fraction_theta_max 0.988
_diffrn_measurement_device_type 'Siemens SMART CCD area-dedector'
_diffrn_measurement_method '\f and \w'
_diffrn_radiation_monochromator graphite
_diffrn_radiation_source 'fine-focus sealed tube'
_diffrn_radiation_type MoK\a
_diffrn_radiation_wavelength 0.71073
_diffrn_reflns_av_R_equivalents 0.0157
_diffrn_reflns_av_sigmaI/netI 0.0260
_diffrn_reflns_limit_h_max 10
_diffrn_reflns_limit_h_min -10
_diffrn_reflns_limit_k_max 8
_diffrn_reflns_limit_k_min -12
_diffrn_reflns_limit_l_max 13
_diffrn_reflns_limit_l_min -11
_diffrn_reflns_number 5590
_diffrn_reflns_theta_full 26.50
_diffrn_reflns_theta_max 26.50
_diffrn_reflns_theta_min 2.41
_diffrn_standards_decay_% 0
_exptl_absorpt_coefficient_mu 0.135
_exptl_absorpt_correction_T_max 0.987
_exptl_absorpt_correction_T_min 0.967
_exptl_absorpt_correction_type multi-scan
_exptl_absorpt_process_details '(SADABS; Sheldrick, 1996)'
_exptl_crystal_colour colorless
_exptl_crystal_density_diffrn 1.512
_exptl_crystal_density_method 'not measured'
_exptl_crystal_description prism
_exptl_crystal_F_000 374
_exptl_crystal_size_max 0.25
_exptl_crystal_size_mid 0.22
_exptl_crystal_size_min 0.10
_refine_diff_density_max 0.550
_refine_diff_density_min -0.393
_refine_ls_extinction_method none
_refine_ls_goodness_of_fit_ref 1.045
_refine_ls_hydrogen_treatment mixed
_refine_ls_matrix_type full
_refine_ls_number_parameters 253
_refine_ls_number_reflns 3179
_refine_ls_number_restraints 15
_refine_ls_restrained_S_all 1.188
_refine_ls_R_factor_all 0.0628
_refine_ls_R_factor_gt 0.0493
_refine_ls_shift/su_max 0.000
_refine_ls_shift/su_mean 0.000
_refine_ls_structure_factor_coef Fsqd
_refine_ls_weighting_details 'calc w=1/[\s^2^(Fo^2^)+(0.0652P)^2^+0.4252P] where P=(Fo^2^+2Fc^2^)/3'
_refine_ls_weighting_scheme calc
_refine_ls_wR_factor_gt 0.1254
_refine_ls_wR_factor_ref 0.1349
_reflns_number_gt 2526
_reflns_number_total 3179
_reflns_threshold_expression I>2\s(I)
_cod_data_source_file hk2187.cif
_cod_data_source_block I
_cod_original_cell_volume 774.12(6)
_cod_database_code 2212598
_cod_database_fobs_code 2212598

loop_
_symmetry_equiv_pos_as_xyz
'x, y, z'
'-x, -y, -z'

loop_
_atom_site_type_symbol
_atom_site_label
_atom_site_fract_x
_atom_site_fract_y
_atom_site_fract_z
_atom_site_U_iso_or_equiv
_atom_site_adp_type
_atom_site_calc_flag
_atom_site_refinement_flags
_atom_site_occupancy
B B1 1.6013(3) 1.7011(3) 0.5106(3) 0.0272(5) Uani d . 1
B B2 1.3916(3) 1.6556(3) 0.2705(3) 0.0260(5) Uani d . 1
B B3 1.6260(3) 1.6828(3) 0.1821(3) 0.0268(5) Uani d . 1
B B4 1.6266(3) 1.8777(3) 0.4020(3) 0.0248(5) Uani d . 1
O O1 1.6584(3) 1.6726(2) 0.63005(18) 0.0376(4) Uani d . 1
O O2 1.2042(2) 1.59781(19) 0.20694(18) 0.0366(4) Uani d . 1
H H2 1.1795 1.5117 0.1491 0.055 Uiso calc R 1
O O3 1.7090(2) 1.6376(2) 0.08980(19) 0.0364(4) Uani d . 1
O O4 1.6766(2) 2.03708(17) 0.45242(18) 0.0287(4) Uani d . 1
O O5 1.4664(2) 1.60562(17) 0.38770(17) 0.0308(4) Uani d . 1
O O6 1.4708(2) 1.59975(17) 0.16121(16) 0.0287(4) Uani d . 1
O O7 1.71269(19) 1.81393(17) 0.29993(17) 0.0290(4) Uani d . 1
O O8 1.6889(2) 1.83332(17) 0.52380(16) 0.0286(4) Uani d . 1
O O9 1.43750(19) 1.81723(16) 0.32957(16) 0.0256(4) Uani d . 1
N N1 1.0406(3) 0.7249(2) -0.6021(2) 0.0336(5) Uani d . 1
N N2 1.6859(3) 1.0108(3) -0.1798(3) 0.0451(6) Uani d . 1
C C1 0.8796(3) 0.4802(3) -0.6415(3) 0.0396(6) Uani d . 1
H H1A 0.9379 0.4328 -0.7032 0.048 Uiso calc R 1
H H1B 0.7725 0.4926 -0.7002 0.048 Uiso calc R 1
C C2 0.9960(3) 0.6306(3) -0.5308(3) 0.0313(5) Uani d . 1
H H2A 0.9323 0.6793 -0.4733 0.038 Uiso calc R 1
C C3 1.1625(3) 0.6175(3) -0.4318(3) 0.0366(6) Uani d . 1
H H3A 1.2312 0.7152 -0.3602 0.044 Uiso calc R 1
H H3B 1.2308 0.5749 -0.4861 0.044 Uiso calc R 1
C C4 1.5502(4) 0.8674(3) -0.0751(3) 0.0409(6) Uani d . 1
H H4A 1.6635 0.8794 -0.0053 0.049 Uiso calc R 1
H H4B 1.5247 0.7766 -0.1587 0.049 Uiso calc R 1
C C5 1.5526(3) 0.9979(3) -0.1163(3) 0.0358(6) Uani d . 1
H H5B 1.4378 0.9823 -0.1882 0.043 Uiso calc R 1
C C6 1.5882(4) 1.1419(3) 0.0124(3) 0.0392(6) Uani d . 1
H H6B 1.7023 1.1602 0.0844 0.047 Uiso calc R 1
H H6C 1.5880 1.2237 -0.0166 0.047 Uiso calc R 1
O O1W 1.0094(3) 1.3048(3) -0.0041(3) 0.0656(6) Uani d D 1
H H1G 1.0883 1.2980 -0.0517 0.098 Uiso d RD 1
H H1H 1.0553 1.3851 0.0771 0.098 Uiso d RD 1
O O2W 1.0369(4) 0.9823(4) -0.2793(3) 0.1001(11) Uani d DU 1
H H2G 0.9178 0.9752 -0.3235 0.150 Uiso d RD 1
H H2F 1.1081 1.0444 -0.3015 0.150 Uiso d RD 1
O O3W 0.9944(5) 1.0628(5) 0.0626(5) 0.0587(11) Uani d PD 0.50
H H3E 1.0340 1.1614 0.0671 0.088 Uiso d PRD 0.50
H H3D 0.9902 1.0838 0.1475 0.088 Uiso d PRD 0.50
H H7 1.086(4) 0.673(3) -0.669(3) 0.045(8) Uiso d . 1
H H3 1.650(4) 1.560(4) 0.013(4) 0.052(9) Uiso d . 1
H H6 1.135(4) 0.821(4) -0.527(3) 0.053(9) Uiso d . 1
H H4 1.630(5) 2.075(4) 0.516(4) 0.063(10) Uiso d . 1
H H5 0.944(5) 0.753(4) -0.641(4) 0.071(11) Uiso d . 1
H H10 1.674(5) 1.084(4) -0.218(4) 0.073(12) Uiso d . 1
H H1 1.606(5) 1.595(4) 0.625(4) 0.068(11) Uiso d . 1
H H9 1.676(6) 0.909(5) -0.256(5) 0.093(14) Uiso d . 1
H H8 1.794(6) 1.041(5) -0.116(5) 0.084(13) Uiso d . 1

loop_
_atom_site_aniso_label
_atom_site_aniso_U_11
_atom_site_aniso_U_22
_atom_site_aniso_U_33
_atom_site_aniso_U_12
_atom_site_aniso_U_13
_atom_site_aniso_U_23
B1 0.0298(12) 0.0251(12) 0.0288(13) 0.0080(10) 0.0158(10) 0.0088(10)
B2 0.0246(12) 0.0243(12) 0.0244(12) 0.0014(10) 0.0101(10) 0.0054(10)
B3 0.0246(12) 0.0270(12) 0.0253(12) 0.0052(10) 0.0080(10) 0.0083(10)
B4 0.0226(11) 0.0230(12) 0.0239(12) 0.0016(9) 0.0088(10) 0.0056(10)
O1 0.0467(11) 0.0314(10) 0.0301(9) 0.0012(8) 0.0125(8) 0.0118(8)
O2 0.0256(8) 0.0336(9) 0.0364(9) -0.0033(7) 0.0105(7) 0.0027(8)
O3 0.0320(9) 0.0348(10) 0.0320(9) 0.0000(8) 0.0170(8) 0.0003(8)
O4 0.0304(8) 0.0224(8) 0.0308(8) 0.0016(7) 0.0150(7) 0.0068(7)
O5 0.0353(9) 0.0246(8) 0.0278(8) -0.0014(7) 0.0121(7) 0.0081(7)
O6 0.0277(8) 0.0275(8) 0.0237(8) 0.0002(6) 0.0108(6) 0.0038(6)
O7 0.0226(7) 0.0282(8) 0.0290(8) 0.0017(6) 0.0111(6) 0.0038(7)
O8 0.0266(8) 0.0251(8) 0.0272(8) 0.0004(6) 0.0059(6) 0.0086(6)
O9 0.0221(7) 0.0250(8) 0.0261(8) 0.0027(6) 0.0102(6) 0.0064(6)
N1 0.0262(10) 0.0306(11) 0.0403(12) 0.0009(9) 0.0086(9) 0.0160(10)
N2 0.0425(14) 0.0624(17) 0.0319(12) 0.0154(12) 0.0180(11) 0.0168(12)
C1 0.0349(13) 0.0359(14) 0.0365(13) -0.0042(11) 0.0026(11) 0.0156(11)
C2 0.0275(11) 0.0288(12) 0.0383(13) 0.0040(9) 0.0142(10) 0.0140(10)
C3 0.0284(12) 0.0323(13) 0.0398(14) -0.0027(10) 0.0066(10) 0.0132(11)
C4 0.0487(15) 0.0429(15) 0.0338(13) 0.0208(13) 0.0178(12) 0.0143(12)
C5 0.0360(13) 0.0484(15) 0.0265(12) 0.0153(11) 0.0137(10) 0.0161(11)
C6 0.0462(15) 0.0402(14) 0.0331(13) 0.0146(12) 0.0144(11) 0.0167(11)
O1W 0.0632(14) 0.0620(14) 0.0742(16) 0.0105(12) 0.0355(13) 0.0240(13)
O2W 0.0638(16) 0.133(3) 0.0833(19) -0.0318(16) -0.0009(14) 0.0649(19)
O3W 0.046(2) 0.073(3) 0.062(3) 0.013(2) 0.015(2) 0.038(2)

loop_
_atom_type_symbol
_atom_type_description
_atom_type_scat_dispersion_real
_atom_type_scat_dispersion_imag
_atom_type_scat_source
C C 0.0033 0.0016 'International Tables Vol C Tables 4.2.6.8 and 6.1.1.4'
H H 0.0000 0.0000 'International Tables Vol C Tables 4.2.6.8 and 6.1.1.4'
B B 0.0013 0.0007 'International Tables Vol C Tables 4.2.6.8 and 6.1.1.4'
N N 0.0061 0.0033 'International Tables Vol C Tables 4.2.6.8 and 6.1.1.4'
O O 0.0106 0.0060 'International Tables Vol C Tables 4.2.6.8 and 6.1.1.4'

loop_
_geom_angle_atom_site_label_1
_geom_angle_atom_site_label_2
_geom_angle_atom_site_label_3
_geom_angle_site_symmetry_1
_geom_angle_site_symmetry_3
_geom_angle
_geom_angle_publ_flag
O5 B1 O1 . . 122.7(2) yes
O5 B1 O8 . . 122.4(2) yes
O1 B1 O8 . . 114.9(2) yes
O2 B2 O9 . . 110.55(19) yes
O2 B2 O5 . . 109.11(19) yes
O9 B2 O5 . . 109.39(18) yes
O2 B2 O6 . . 110.79(18) yes
O9 B2 O6 . . 108.38(18) yes
O5 B2 O6 . . 108.58(18) yes
O6 B3 O3 . . 121.9(2) yes
O6 B3 O7 . . 122.4(2) yes
O3 B3 O7 . . 115.6(2) yes
O4 B4 O9 . . 112.39(18) yes
O4 B4 O8 . . 110.32(18) yes
O9 B4 O8 . . 108.36(18) yes
O4 B4 O7 . . 107.46(18) yes
O9 B4 O7 . . 109.54(17) yes
O8 B4 O7 . . 108.70(18) yes
B1 O1 H1 . . 117(3) no
B2 O2 H2 . . 109.5 no
B3 O3 H3 . . 115(2) no
B4 O4 H4 . . 107(2) no
B1 O5 B2 . . 119.37(18) no
B3 O6 B2 . . 118.34(17) no
B3 O7 B4 . . 119.46(18) no
B1 O8 B4 . . 118.24(18) no
B2 O9 B4 . . 111.19(17) no
C2 N1 H7 . . 109.4(18) no
C2 N1 H6 . . 110.2(17) no
H7 N1 H6 . . 108(3) no
C2 N1 H5 . . 108(2) no
H7 N1 H5 . . 114(3) no
H6 N1 H5 . . 107(3) no
C5 N2 H10 . . 110(2) no
C5 N2 H9 . . 110(2) no
H10 N2 H9 . . 112(3) no
C5 N2 H8 . . 113(3) no
H10 N2 H8 . . 105(3) no
H9 N2 H8 . . 106(4) no
C2 C1 C3 . 2_764 110.3(2) no
C2 C1 H1A . . 109.6 no
C3 C1 H1A 2_764 . 109.6 no
C2 C1 H1B . . 109.6 no
C3 C1 H1B 2_764 . 109.6 no
H1A C1 H1B . . 108.1 no
N1 C2 C3 . . 109.23(19) no
N1 C2 C1 . . 110.4(2) no
C3 C2 C1 . . 111.9(2) no
N1 C2 H2A . . 108.4 no
C3 C2 H2A . . 108.4 no
C1 C2 H2A . . 108.4 no
C2 C3 C1 . 2_764 110.3(2) no
C2 C3 H3A . . 109.6 no
C1 C3 H3A 2_764 . 109.6 no
C2 C3 H3B . . 109.6 no
C1 C3 H3B 2_764 . 109.6 no
H3A C3 H3B . . 108.1 no
C5 C4 C6 . 2_875 109.4(2) no
C5 C4 H4A . . 109.8 no
C6 C4 H4A 2_875 . 109.8 no
C5 C4 H4B . . 109.8 no
C6 C4 H4B 2_875 . 109.8 no
H4A C4 H4B . . 108.2 no
N2 C5 C4 . . 111.3(2) no
N2 C5 C6 . . 109.6(2) no
C4 C5 C6 . . 111.0(2) no
N2 C5 H5B . . 108.3 no
C4 C5 H5B . . 108.3 no
C6 C5 H5B . . 108.3 no
C4 C6 C5 2_875 . 110.3(2) no
C4 C6 H6B 2_875 . 109.6 no
C5 C6 H6B . . 109.6 no
C4 C6 H6C 2_875 . 109.6 no
C5 C6 H6C . . 109.6 no
H6B C6 H6C . . 108.1 no
H1G O1W H1H . . 108.3 no
H2G O2W H2F . . 112.0 no
O3W O3W H3E 2_775 . 113.7 no
O3W O3W H3D 2_775 . 141.8 no
H3E O3W H3D . . 102.1 no

loop_
_geom_bond_atom_site_label_1
_geom_bond_atom_site_label_2
_geom_bond_site_symmetry_2
_geom_bond_distance
_geom_bond_publ_flag
B1 O5 . 1.367(3) yes
B1 O1 . 1.368(3) yes
B1 O8 . 1.370(3) yes
B2 O2 . 1.449(3) yes
B2 O9 . 1.460(3) yes
B2 O5 . 1.502(3) yes
B2 O6 . 1.503(3) yes
B3 O6 . 1.364(3) yes
B3 O3 . 1.368(3) yes
B3 O7 . 1.375(3) yes
B4 O4 . 1.447(3) yes
B4 O9 . 1.465(3) yes
B4 O8 . 1.493(3) yes
B4 O7 . 1.500(3) yes
O1 H1 . 0.82(4) no
O2 H2 . 0.8200 no
O3 H3 . 0.86(4) no
O4 H4 . 0.88(4) no
N1 C2 . 1.492(3) no
N1 H7 . 0.95(3) no
N1 H6 . 1.04(3) no
N1 H5 . 0.92(4) no
N2 C5 . 1.496(3) no
N2 H10 . 0.96(4) no
N2 H9 . 1.03(5) no
N2 H8 . 0.90(5) no
C1 C2 . 1.518(3) no
C1 C3 2_764 1.529(4) no
C1 H1A . 0.9700 no
C1 H1B . 0.9700 no
C2 C3 . 1.516(3) no
C2 H2A . 0.9800 no
C3 C1 2_764 1.529(4) no
C3 H3A . 0.9700 no
C3 H3B . 0.9700 no
C4 C5 . 1.515(4) ?
C4 C6 2_875 1.524(4) no
C4 H4A . 0.9700 no
C4 H4B . 0.9700 no
C5 C6 . 1.525(4) no
C5 H5B . 0.9800 no
C6 C4 2_875 1.524(4) no
C6 H6B . 0.9700 no
C6 H6C . 0.9700 no
O1W H1G . 0.9506 no
O1W H1H . 0.8855 no
O2W H2G . 0.9408 no
O2W H2F . 0.9512 no
O3W O3W 2_775 1.525(10) no
O3W H3E . 0.9795 no
O3W H3D . 0.8790 no

loop_
_geom_hbond_atom_site_label_D
_geom_hbond_atom_site_label_H
_geom_hbond_atom_site_label_A
_geom_hbond_site_symmetry_A
_geom_hbond_distance_DH
_geom_hbond_distance_HA
_geom_hbond_distance_DA
_geom_hbond_angle_DHA
_geom_hbond_publ_flag
O1W H1G O3 2_885 0.95 1.96 2.858(3) 157.3 yes
O1W H1H O2 . 0.89 2.06 2.880(3) 154.3 yes
O2W H2G O8 1_444 0.94 2.04 2.846(3) 143.3 yes
O2W H2F O7 2_885 0.95 1.93 2.864(3) 166.5 yes
O3W H3E O1W . 0.98 1.85 2.749(5) 151.6 yes
O3W H3D O2W 2_775 0.88 1.83 2.617(5) 148.3 yes
N1 H7 O2 1_544 0.95(3) 1.90(3) 2.840(3) 171(3) yes
O3 H3 O6 2_885 0.86(4) 1.85(4) 2.709(2) 175(3) yes
N1 H6 O4 2_885 1.04(3) 1.74(3) 2.732(3) 158(3) yes
O4 H4 O9 2_896 0.88(4) 1.94(4) 2.810(2) 171(3) yes
N1 H5 O7 1_444 0.91(4) 2.06(4) 2.965(3) 170(3) yes
N2 H10 O9 2_885 0.96(4) 1.90(4) 2.813(3) 158(3) yes
O1 H1 O5 2_886 0.82(4) 1.97(4) 2.767(2) 166(4) yes
N2 H9 O8 1_544 1.03(5) 2.27(5) 3.079(3) 134(3) yes
N2 H8 O3W 1_655 0.89(5) 2.04(5) 2.875(5) 157(4) yes
